data_7716293
loop_
_publ_author_name
'Bridov&#xe1;, Ter&#xe9;zia'
'Rajn&#xe1;k, Cyril'
'Titi&#x161;, J&#xe1;n'
'Samo&#x13e;ov&#xe1;, Erika'
'Tran, Kevin'
'Malina, Ond&#x159;&#xe9;j'
'Bie&#x144;ko, Alina'
'Renz, Franz'
'Gembick&#xfd;, Milan'
'Bo&#x10d;a, Roman'

_publ_section_title
;
 A mononuclear Fe(III) complex showing thermally induced spin crossover
 and slow magnetic relaxation with reciprocating thermal behaviour.
;
_journal_issue 26
_journal_name_full 'Dalton transactions (Cambridge, England : 2003)'
_journal_page_first 10824
_journal_page_last 10828
_journal_paper_doi 10.1039/d4dt00642a
_journal_volume 53
_journal_year 2024
_chemical_formula_moiety 'C24 H29 Fe N4 O4 Se'
_chemical_formula_sum 'C24 H29 Fe N4 O4 Se'
_chemical_formula_weight 572.32
_space_group_crystal_system monoclinic
_space_group_IT_number 14
_space_group_name_Hall '-P 2yn'
_space_group_name_H-M_alt 'P 1 21/n 1'
_atom_sites_solution_hydrogens geom
_audit_creation_date 2024-04-30
_audit_creation_method
;
Olex2 1.5
(compiled 2024.02.16 svn.r378c4104 for OlexSys, GUI svn.r6928)
;
_audit_update_record
;
2024-05-06 deposited with the CCDC.	2024-05-16 downloaded from the CCDC.
;
_cell_angle_alpha 90
_cell_angle_beta 93.5220(10)
_cell_angle_gamma 90
_cell_formula_units_Z 8
_cell_length_a 14.8710(4)
_cell_length_b 13.4451(4)
_cell_length_c 24.1768(9)
_cell_measurement_reflns_used 9417
_cell_measurement_temperature 100.0
_cell_measurement_theta_max 27.139
_cell_measurement_theta_min 2.707
_cell_volume 4824.8(3)
_computing_cell_refinement 'SAINT V8.40B (?, 2016)'
_computing_data_collection 'APEX2 v2013.6-2 (Bruker, 2013)'
_computing_data_reduction 'SAINT V8.40B (?, 2016)'
_computing_molecular_graphics 'Olex2 1.5 (Dolomanov et al., 2009)'
_computing_publication_material 'Olex2 1.5 (Dolomanov et al., 2009)'
_computing_structure_refinement 'SHELXL 2018/3 (Sheldrick, 2015)'
_computing_structure_solution 'SHELXT  (Sheldrick, 2015)'
_diffrn_ambient_temperature 100.00
_diffrn_detector_area_resol_mean 7.9
_diffrn_detector_type 'CCD Area Detector'
_diffrn_measured_fraction_theta_full 0.999
_diffrn_measured_fraction_theta_max 0.996
_diffrn_measurement_device 'Kappa Four-Circle Diffractometer'
_diffrn_measurement_device_type 'Bruker APEX-II CCD'
_diffrn_measurement_method '\f and \w scans'
_diffrn_radiation_type MoK\a
_diffrn_radiation_wavelength 0.71073
_diffrn_reflns_av_R_equivalents 0.0408
_diffrn_reflns_av_unetI/netI 0.0189
_diffrn_reflns_Laue_measured_fraction_full 0.999
_diffrn_reflns_Laue_measured_fraction_max 0.996
_diffrn_reflns_limit_h_max 18
_diffrn_reflns_limit_h_min -19
_diffrn_reflns_limit_k_max 17
_diffrn_reflns_limit_k_min -17
_diffrn_reflns_limit_l_max 31
_diffrn_reflns_limit_l_min -31
_diffrn_reflns_number 118160
_diffrn_reflns_point_group_measured_fraction_full 0.999
_diffrn_reflns_point_group_measured_fraction_max 0.996
_diffrn_reflns_theta_full 25.242
_diffrn_reflns_theta_max 27.150
_diffrn_reflns_theta_min 2.597
_diffrn_source_current 50.0
_diffrn_source_power 2.5
_diffrn_source_voltage 50.0
_diffrn_standards_number 0
_exptl_absorpt_coefficient_mu 2.173
_exptl_absorpt_correction_T_max 0.6467
_exptl_absorpt_correction_T_min 0.5379
_exptl_absorpt_correction_type multi-scan
_exptl_absorpt_process_details
;
SADABS-2016/2 (Bruker,2016/2) was used for absorption correction.
wR2(int) was 0.1132 before and 0.0507 after correction.
The Ratio of minimum to maximum transmission is 0.8318.
The \l/2 correction factor is Not present.
;
_exptl_crystal_colour 'metallic black'
_exptl_crystal_colour_lustre metallic
_exptl_crystal_colour_primary black
_exptl_crystal_density_diffrn 1.576
_exptl_crystal_description block
_exptl_crystal_F_000 2344
_exptl_crystal_size_max 0.18
_exptl_crystal_size_mid 0.17
_exptl_crystal_size_min 0.12
_refine_diff_density_max 0.875
_refine_diff_density_min -0.832
_refine_diff_density_rms 0.061
_refine_ls_extinction_method none
_refine_ls_goodness_of_fit_ref 1.026
_refine_ls_hydrogen_treatment constr
_refine_ls_matrix_type full
_refine_ls_number_parameters 645
_refine_ls_number_reflns 10648
_refine_ls_number_restraints 12
_refine_ls_restrained_S_all 1.028
_refine_ls_R_factor_all 0.0300
_refine_ls_R_factor_gt 0.0254
_refine_ls_shift/su_max 0.003
_refine_ls_shift/su_mean 0.000
_refine_ls_structure_factor_coef Fsqd
_refine_ls_weighting_details 'w=1/[\s^2^(Fo^2^)+(0.0381P)^2^+4.2013P] where P=(Fo^2^+2Fc^2^)/3'
_refine_ls_weighting_scheme calc
_refine_ls_wR_factor_gt 0.0693
_refine_ls_wR_factor_ref 0.0725
_reflns_Friedel_coverage 0.000
_reflns_number_gt 9623
_reflns_number_total 10648
_reflns_threshold_expression 'I > 2\s(I)'
_cod_data_source_file d4dt00642a2.cif
_cod_data_source_block rajnak_tlcr39_lt
_cod_depositor_comments 'Adding full bibliography for 7716293--7716294.cif.'
_cod_database_code 7716293
_shelx_shelxl_version_number 2018/3
_shelx_space_group_comment
;
The symmetry employed for this shelxl refinement is uniquely defined
by the following loop, which should always be used as a source of
symmetry information in preference to the above space-group names.
They are only intended as comments.
;
_shelx_estimated_absorpt_t_max 0.781
_shelx_estimated_absorpt_t_min 0.696
_olex2_refinement_description
;
1. Fixed Uiso
 At 1.2 times of:
  All C(H) groups, All C(H,H) groups, All N(H) groups
 At 1.5 times of:
  All C(H,H,H) groups
2. Restrained distances
 O8-C40 \\sim O8A-C40 \\sim O4A-C16 \\sim O4-C16
 with sigma of 0.002
 O4-C22 \\sim O4A-C22A \\sim O8A-C46A \\sim O8-C46
 with sigma of 0.002
3. Uiso/Uaniso restraints and constraints
Uanis(C23) = Uanis(C23A)
Uanis(C47A) = Uanis(C47)
Uanis(C46) = Uanis(C46A)
Uanis(O8) = Uanis(O8A)
Uanis(O4) = Uanis(O4A)
4. Others
 Sof(O4A)=Sof(C22A)=Sof(H22C)=Sof(H22D)=Sof(C23A)=Sof(H23D)=Sof(H23E)=
 Sof(H23F)=1-FVAR(1)
 Sof(O4)=Sof(C22)=Sof(H22A)=Sof(H22B)=Sof(C23)=Sof(H23A)=Sof(H23B)=Sof(H23C)=
 FVAR(1)
 Sof(O8A)=Sof(C46A)=Sof(H46C)=Sof(H46D)=Sof(C47A)=Sof(H47D)=Sof(H47E)=
 Sof(H47F)=1-FVAR(2)
 Sof(O8)=Sof(C46)=Sof(H46A)=Sof(H46B)=Sof(C47)=Sof(H47A)=Sof(H47B)=Sof(H47C)=
 FVAR(2)
5.a Ternary CH refined with riding coordinates:
 N2(H2), N6(H6)
5.b Secondary CH2 refined with riding coordinates:
 C8(H8A,H8B), C9(H9A,H9B), C10(H10A,H10B), C11(H11A,H11B), C12(H12A,H12B),
 C20(H20A,H20B), C22(H22A,H22B), C22A(H22C,H22D), C32(H32A,H32B), C33(H33A,
 H33B), C34(H34A,H34B), C35(H35A,H35B), C36(H36A,H36B), C44(H44A,H44B),
 C46(H46A,H46B), C46A(H46C,H46D)
5.c Aromatic/amide H refined with riding coordinates:
 C3(H3), C4(H4), C5(H5), C7(H7), C13(H13), C17(H17), C18(H18), C19(H19),
 C27(H27), C28(H28), C29(H29), C31(H31), C37(H37), C41(H41), C42(H42), C43(H43)
5.d Idealised Me refined as rotating group:
 C21(H21A,H21B,H21C), C23(H23A,H23B,H23C), C23A(H23D,H23E,H23F), C45(H45A,H45B,
 H45C), C47(H47A,H47B,H47C), C47A(H47D,H47E,H47F)
;
_olex2_submission_special_instructions 'No special instructions were received'

loop_
_space_group_symop_operation_xyz
'x, y, z'
'-x+1/2, y+1/2, -z+1/2'
'-x, -y, -z'
'x-1/2, -y-1/2, z-1/2'

loop_
_atom_site_label
_atom_site_type_symbol
_atom_site_fract_x
_atom_site_fract_y
_atom_site_fract_z
_atom_site_U_iso_or_equiv
_atom_site_adp_type
_atom_site_occupancy
_atom_site_site_symmetry_order
_atom_site_calc_flag
_atom_site_refinement_flags_posn
_atom_site_refinement_flags_adp
_atom_site_refinement_flags_occupancy
_atom_site_disorder_assembly
_atom_site_disorder_group
Se1 Se 0.68658(2) 0.60243(2) 0.83133(2) 0.02438(6) Uani 1 1 d . . . . .
Fe1 Fe 0.49518(2) 0.75652(2) 0.68313(2) 0.01290(6) Uani 1 1 d . . . . .
O2 O 0.42089(8) 0.79753(9) 0.62232(5) 0.0159(2) Uani 1 1 d . . . . .
O3 O 0.48943(8) 0.62438(9) 0.65936(5) 0.0177(2) Uani 1 1 d . . . . .
N1 N 0.38896(10) 0.73112(11) 0.72504(6) 0.0162(3) Uani 1 1 d . . . . .
N2 N 0.50308(10) 0.89738(11) 0.71035(6) 0.0168(3) Uani 1 1 d . . . . .
H2 H 0.456302 0.935916 0.687921 0.020 Uiso 1 1 calc R U . . .
N3 N 0.59495(10) 0.79161(11) 0.64008(6) 0.0155(3) Uani 1 1 d . . . . .
N4 N 0.57759(10) 0.71324(12) 0.74631(6) 0.0183(3) Uani 1 1 d . . . . .
C1 C 0.34750(11) 0.74670(12) 0.60601(7) 0.0149(3) Uani 1 1 d . . . . .
C2 C 0.31829(12) 0.74857(13) 0.54865(7) 0.0166(3) Uani 1 1 d . . . . .
C3 C 0.23853(12) 0.70224(14) 0.53050(8) 0.0203(4) Uani 1 1 d . . . . .
H3 H 0.219251 0.705091 0.492340 0.024 Uiso 1 1 calc R U . . .
C4 C 0.18575(12) 0.65122(14) 0.56743(8) 0.0209(4) Uani 1 1 d . . . . .
H4 H 0.131334 0.619805 0.554296 0.025 Uiso 1 1 calc R U . . .
C5 C 0.21324(12) 0.64696(13) 0.62269(8) 0.0193(4) Uani 1 1 d . . . . .
H5 H 0.177576 0.612515 0.647757 0.023 Uiso 1 1 calc R U . . .
C6 C 0.29420(11) 0.69345(13) 0.64253(7) 0.0163(3) Uani 1 1 d . . . . .
C7 C 0.31406(12) 0.69981(13) 0.70143(7) 0.0168(3) Uani 1 1 d . . . . .
H7 H 0.268420 0.679340 0.724793 0.020 Uiso 1 1 calc R U . . .
C8 C 0.38995(12) 0.76061(15) 0.78365(7) 0.0202(4) Uani 1 1 d . . . . .
H8A H 0.441607 0.729120 0.804690 0.024 Uiso 1 1 calc R U . . .
H8B H 0.333791 0.738438 0.799854 0.024 Uiso 1 1 calc R U . . .
C9 C 0.39793(13) 0.87404(15) 0.78730(8) 0.0227(4) Uani 1 1 d . . . . .
H9A H 0.348209 0.903945 0.763783 0.027 Uiso 1 1 calc R U . . .
H9B H 0.390005 0.894571 0.826023 0.027 Uiso 1 1 calc R U . . .
C10 C 0.48693(13) 0.91601(14) 0.76956(7) 0.0203(4) Uani 1 1 d . . . . .
H10A H 0.487841 0.988650 0.776264 0.024 Uiso 1 1 calc R U . . .
H10B H 0.536832 0.886188 0.792967 0.024 Uiso 1 1 calc R U . . .
C11 C 0.59224(12) 0.93853(14) 0.69676(8) 0.0208(4) Uani 1 1 d . . . . .
H11A H 0.639414 0.917698 0.725071 0.025 Uiso 1 1 calc R U . . .
H11B H 0.589963 1.012108 0.696051 0.025 Uiso 1 1 calc R U . . .
C12 C 0.61349(13) 0.89894(14) 0.64040(8) 0.0213(4) Uani 1 1 d . . . . .
H12A H 0.575524 0.932511 0.610950 0.026 Uiso 1 1 calc R U . . .
H12B H 0.677536 0.911245 0.633655 0.026 Uiso 1 1 calc R U . . .
C13 C 0.63505(12) 0.73337(15) 0.60706(7) 0.0192(4) Uani 1 1 d . . . . .
H13 H 0.685260 0.759081 0.589225 0.023 Uiso 1 1 calc R U . . .
C14 C 0.60892(12) 0.63217(15) 0.59543(7) 0.0201(4) Uani 1 1 d . . . . .
C15 C 0.53602(12) 0.58564(13) 0.62040(7) 0.0184(3) Uani 1 1 d . . . . .
C16 C 0.50890(14) 0.48855(15) 0.60186(8) 0.0271(4) Uani 1 1 d D . . . .
C17 C 0.55304(18) 0.44129(16) 0.56072(9) 0.0348(5) Uani 1 1 d . . . . .
H17 H 0.533651 0.377334 0.548275 0.042 Uiso 1 1 calc R U . . .
C18 C 0.62624(16) 0.48700(17) 0.53718(9) 0.0354(5) Uani 1 1 d . . . . .
H18 H 0.656827 0.453384 0.509322 0.042 Uiso 1 1 calc R U . . .
C19 C 0.65410(14) 0.58030(17) 0.55419(8) 0.0282(4) Uani 1 1 d . . . . .
H19 H 0.704121 0.610339 0.538138 0.034 Uiso 1 1 calc R U . . .
C24 C 0.61941(12) 0.67019(13) 0.77919(7) 0.0167(3) Uani 1 1 d . . . . .
O1 O 0.37519(9) 0.79695(10) 0.51523(5) 0.0211(3) Uani 1 1 d . . . . .
C20 C 0.34816(14) 0.80247(15) 0.45743(8) 0.0244(4) Uani 1 1 d . . . . .
H20A H 0.293169 0.843580 0.451597 0.029 Uiso 1 1 calc R U . . .
H20B H 0.335283 0.735139 0.442377 0.029 Uiso 1 1 calc R U . . .
C21 C 0.42548(16) 0.84919(17) 0.42896(9) 0.0309(5) Uani 1 1 d . . . . .
H21A H 0.408697 0.856874 0.389354 0.046 Uiso 1 1 calc R U . . .
H21B H 0.478727 0.806378 0.433767 0.046 Uiso 1 1 calc R U . . .
H21C H 0.439124 0.914577 0.445301 0.046 Uiso 1 1 calc R U . . .
O4 O 0.43303(15) 0.45582(15) 0.62719(8) 0.0296(6) Uani 0.784(4) 1 d D . P A 1
C22 C 0.38376(18) 0.37000(18) 0.60612(10) 0.0264(6) Uani 0.784(4) 1 d D . P A 1
H22A H 0.419729 0.308841 0.613162 0.032 Uiso 0.784(4) 1 calc R U P A 1
H22B H 0.370240 0.376478 0.565675 0.032 Uiso 0.784(4) 1 calc R U P A 1
C23 C 0.29817(19) 0.3649(2) 0.63552(12) 0.0248(6) Uani 0.784(4) 1 d . . P A 1
H23A H 0.312336 0.353455 0.675139 0.037 Uiso 0.784(4) 1 calc R U P A 1
H23B H 0.260909 0.310091 0.620252 0.037 Uiso 0.784(4) 1 calc R U P A 1
H23C H 0.265243 0.427651 0.630429 0.037 Uiso 0.784(4) 1 calc R U P A 1
O4A O 0.4571(4) 0.4206(5) 0.6284(3) 0.0296(6) Uani 0.216(4) 1 d D . P A 2
C22A C 0.3703(5) 0.4447(6) 0.6019(3) 0.0165(19) Uani 0.216(4) 1 d D . P A 2
H22C H 0.360329 0.410277 0.565852 0.020 Uiso 0.216(4) 1 calc R U P A 2
H22D H 0.363180 0.517273 0.596322 0.020 Uiso 0.216(4) 1 calc R U P A 2
C23A C 0.3069(8) 0.4053(9) 0.6447(5) 0.0248(6) Uani 0.216(4) 1 d . . P A 2
H23D H 0.320601 0.335176 0.652539 0.037 Uiso 0.216(4) 1 calc R U P A 2
H23E H 0.244334 0.411485 0.629953 0.037 Uiso 0.216(4) 1 calc R U P A 2
H23F H 0.315468 0.443994 0.678981 0.037 Uiso 0.216(4) 1 calc R U P A 2
Se2 Se 0.36102(2) 0.10280(2) 0.67949(2) 0.02153(5) Uani 1 1 d . . . . .
Fe2 Fe 0.52486(2) 0.27177(2) 0.84463(2) 0.01399(6) Uani 1 1 d . . . . .
O5 O 0.47643(8) -0.02256(9) 0.92707(5) 0.0187(3) Uani 1 1 d . . . . .
O6 O 0.52517(8) 0.14247(9) 0.87814(5) 0.0176(2) Uani 1 1 d . . . . .
O7 O 0.59779(8) 0.33488(10) 0.90446(5) 0.0191(3) Uani 1 1 d . . . . .
N5 N 0.64263(10) 0.23280(12) 0.80639(6) 0.0201(3) Uani 1 1 d . . . . .
N6 N 0.53848(11) 0.39902(12) 0.78784(6) 0.0200(3) Uani 1 1 d . . . . .
H6 H 0.570151 0.452679 0.810071 0.024 Uiso 1 1 calc R U . . .
N7 N 0.41693(10) 0.35267(11) 0.87335(6) 0.0156(3) Uani 1 1 d . . . . .
N8 N 0.44183(10) 0.21104(12) 0.77661(6) 0.0189(3) Uani 1 1 d . . . . .
C25 C 0.57709(11) 0.06426(13) 0.87310(7) 0.0165(3) Uani 1 1 d . . . . .
C26 C 0.55416(12) -0.02664(14) 0.89947(7) 0.0184(3) Uani 1 1 d . . . . .
C27 C 0.60769(14) -0.11084(14) 0.89629(8) 0.0232(4) Uani 1 1 d . . . . .
H27 H 0.591191 -0.170417 0.914202 0.028 Uiso 1 1 calc R U . . .
C28 C 0.68615(14) -0.10844(15) 0.86671(8) 0.0262(4) Uani 1 1 d . . . . .
H28 H 0.722988 -0.165939 0.864967 0.031 Uiso 1 1 calc R U . . .
C29 C 0.70906(13) -0.02318(16) 0.84055(8) 0.0259(4) Uani 1 1 d . . . . .
H29 H 0.762066 -0.022127 0.820532 0.031 Uiso 1 1 calc R U . . .
C30 C 0.65564(12) 0.06412(14) 0.84247(7) 0.0198(4) Uani 1 1 d . . . . .
C31 C 0.68396(12) 0.14927(15) 0.81114(8) 0.0227(4) Uani 1 1 d . . . . .
H31 H 0.737998 0.142580 0.792455 0.027 Uiso 1 1 calc R U . . .
C32 C 0.67942(13) 0.31269(17) 0.77290(9) 0.0283(4) Uani 1 1 d . . . . .
H32A H 0.717496 0.284244 0.744675 0.034 Uiso 1 1 calc R U . . .
H32B H 0.716838 0.358268 0.796821 0.034 Uiso 1 1 calc R U . . .
C33 C 0.60023(14) 0.36873(17) 0.74494(8) 0.0278(4) Uani 1 1 d . . . . .
H33A H 0.622101 0.428236 0.725737 0.033 Uiso 1 1 calc R U . . .
H33B H 0.567979 0.325548 0.717115 0.033 Uiso 1 1 calc R U . . .
C34 C 0.45593(13) 0.44533(14) 0.76077(8) 0.0231(4) Uani 1 1 d . . . . .
H34A H 0.427509 0.397204 0.734079 0.028 Uiso 1 1 calc R U . . .
H34B H 0.473946 0.504215 0.739489 0.028 Uiso 1 1 calc R U . . .
C35 C 0.38632(13) 0.47743(14) 0.80082(8) 0.0227(4) Uani 1 1 d . . . . .
H35A H 0.336450 0.511702 0.779543 0.027 Uiso 1 1 calc R U . . .
H35B H 0.414623 0.526200 0.827173 0.027 Uiso 1 1 calc R U . . .
C36 C 0.34677(12) 0.39277(13) 0.83391(8) 0.0189(4) Uani 1 1 d . . . . .
H36A H 0.295587 0.417799 0.854242 0.023 Uiso 1 1 calc R U . . .
H36B H 0.324166 0.339542 0.808396 0.023 Uiso 1 1 calc R U . . .
C37 C 0.41172(12) 0.37395(13) 0.92501(7) 0.0170(3) Uani 1 1 d . . . . .
H37 H 0.356234 0.400570 0.935738 0.020 Uiso 1 1 calc R U . . .
C38 C 0.48236(12) 0.36112(12) 0.96811(7) 0.0172(3) Uani 1 1 d . . . . .
C39 C 0.57344(12) 0.34807(13) 0.95524(7) 0.0169(3) Uani 1 1 d . . . . .
C40 C 0.64152(12) 0.35281(13) 0.99968(7) 0.0201(4) Uani 1 1 d D . . . .
C41 C 0.61792(14) 0.36651(14) 1.05359(8) 0.0230(4) Uani 1 1 d . . . . .
H41 H 0.663547 0.368772 1.082839 0.028 Uiso 1 1 calc R U . . .
C42 C 0.52727(15) 0.37711(14) 1.06554(8) 0.0241(4) Uani 1 1 d . . . . .
H42 H 0.511999 0.385077 1.102862 0.029 Uiso 1 1 calc R U . . .
C43 C 0.46042(14) 0.37605(13) 1.02373(8) 0.0213(4) Uani 1 1 d . . . . .
H43 H 0.399405 0.385341 1.032109 0.026 Uiso 1 1 calc R U . . .
C44 C 0.45202(14) -0.11106(14) 0.95600(8) 0.0234(4) Uani 1 1 d . . . . .
H44A H 0.500106 -0.128678 0.984448 0.028 Uiso 1 1 calc R U . . .
H44B H 0.444150 -0.167271 0.929692 0.028 Uiso 1 1 calc R U . . .
C45 C 0.36497(14) -0.09121(14) 0.98308(8) 0.0238(4) Uani 1 1 d . . . . .
H45A H 0.316879 -0.078117 0.954462 0.036 Uiso 1 1 calc R U . . .
H45B H 0.372439 -0.033236 1.007504 0.036 Uiso 1 1 calc R U . . .
H45C H 0.349082 -0.149394 1.004867 0.036 Uiso 1 1 calc R U . . .
C48 C 0.41099(11) 0.16818(13) 0.73837(7) 0.0165(3) Uani 1 1 d . . . . .
O8 O 0.72798(9) 0.33763(14) 0.98346(7) 0.0233(4) Uani 0.933(4) 1 d D . P B 1
C46 C 0.80342(14) 0.35295(19) 1.02305(9) 0.0245(5) Uani 0.933(4) 1 d D . P B 1
H46A H 0.857410 0.320243 1.009359 0.029 Uiso 0.933(4) 1 calc R U P B 1
H46B H 0.790297 0.321311 1.058636 0.029 Uiso 0.933(4) 1 calc R U P B 1
C47 C 0.82330(16) 0.46179(17) 1.03281(10) 0.0303(5) Uani 0.933(4) 1 d . . P B 1
H47A H 0.829973 0.494957 0.997196 0.045 Uiso 0.933(4) 1 calc R U P B 1
H47B H 0.879250 0.468721 1.056097 0.045 Uiso 0.933(4) 1 calc R U P B 1
H47C H 0.773593 0.492408 1.051470 0.045 Uiso 0.933(4) 1 calc R U P B 1
O8A O 0.7296(6) 0.366(3) 0.9860(10) 0.0233(4) Uani 0.067(4) 1 d D . P B 2
C46A C 0.786(2) 0.395(3) 1.0343(11) 0.0245(5) Uani 0.067(4) 1 d D . P B 2
H46C H 0.764827 0.457543 1.050615 0.029 Uiso 0.067(4) 1 calc R U P B 2
H46D H 0.787872 0.341843 1.062879 0.029 Uiso 0.067(4) 1 calc R U P B 2
C47A C 0.867(2) 0.406(2) 1.0114(14) 0.0303(5) Uani 0.067(4) 1 d . . P B 2
H47D H 0.883163 0.344206 0.993043 0.045 Uiso 0.067(4) 1 calc R U P B 2
H47E H 0.913399 0.422344 1.040539 0.045 Uiso 0.067(4) 1 calc R U P B 2
H47F H 0.862807 0.460162 0.984089 0.045 Uiso 0.067(4) 1 calc R U P B 2

loop_
_atom_site_aniso_label
_atom_site_aniso_U_11
_atom_site_aniso_U_22
_atom_site_aniso_U_33
_atom_site_aniso_U_23
_atom_site_aniso_U_13
_atom_site_aniso_U_12
Se1 0.02712(11) 0.02155(10) 0.02349(10) 0.00440(7) -0.00635(8) 0.00232(8)
Fe1 0.01224(11) 0.01439(12) 0.01210(11) 0.00108(9) 0.00093(9) 0.00016(9)
O2 0.0154(6) 0.0165(6) 0.0155(6) 0.0017(5) -0.0015(5) -0.0032(5)
O3 0.0199(6) 0.0149(6) 0.0184(6) 0.0016(5) 0.0025(5) -0.0010(5)
N1 0.0173(7) 0.0166(7) 0.0147(7) 0.0022(6) 0.0029(5) 0.0035(6)
N2 0.0169(7) 0.0166(7) 0.0164(7) -0.0017(6) -0.0026(6) 0.0005(6)
N3 0.0145(7) 0.0175(7) 0.0142(7) 0.0021(5) -0.0013(5) -0.0032(6)
N4 0.0168(7) 0.0197(7) 0.0189(7) -0.0014(6) 0.0046(6) -0.0011(6)
C1 0.0141(8) 0.0126(8) 0.0179(8) -0.0009(6) 0.0005(6) 0.0017(6)
C2 0.0172(8) 0.0142(8) 0.0184(8) -0.0014(6) 0.0003(7) 0.0014(6)
C3 0.0206(9) 0.0203(9) 0.0196(9) -0.0058(7) -0.0031(7) 0.0034(7)
C4 0.0146(8) 0.0179(9) 0.0300(10) -0.0086(7) -0.0009(7) -0.0005(7)
C5 0.0152(8) 0.0150(8) 0.0282(9) -0.0040(7) 0.0051(7) -0.0004(7)
C6 0.0154(8) 0.0129(8) 0.0210(9) -0.0022(6) 0.0031(7) 0.0019(6)
C7 0.0160(8) 0.0138(8) 0.0210(9) 0.0023(7) 0.0052(7) 0.0027(6)
C8 0.0188(8) 0.0286(10) 0.0138(8) 0.0004(7) 0.0040(7) 0.0030(7)
C9 0.0215(9) 0.0299(10) 0.0167(8) -0.0053(7) 0.0011(7) 0.0066(8)
C10 0.0221(9) 0.0224(9) 0.0158(8) -0.0061(7) -0.0029(7) 0.0042(7)
C11 0.0219(9) 0.0173(9) 0.0228(9) -0.0011(7) -0.0027(7) -0.0051(7)
C12 0.0241(9) 0.0202(9) 0.0194(9) 0.0042(7) -0.0011(7) -0.0079(7)
C13 0.0143(8) 0.0298(10) 0.0135(8) 0.0028(7) 0.0011(6) 0.0000(7)
C14 0.0191(8) 0.0256(9) 0.0154(8) 0.0000(7) -0.0005(7) 0.0064(7)
C15 0.0216(9) 0.0182(8) 0.0150(8) 0.0019(7) -0.0027(7) 0.0033(7)
C16 0.0432(12) 0.0202(9) 0.0175(9) 0.0030(7) -0.0025(8) -0.0006(9)
C17 0.0578(15) 0.0217(10) 0.0244(10) -0.0027(8) -0.0024(10) 0.0079(10)
C18 0.0469(13) 0.0337(12) 0.0253(10) -0.0085(9) 0.0005(9) 0.0216(10)
C19 0.0244(10) 0.0386(12) 0.0221(10) -0.0012(8) 0.0043(8) 0.0119(9)
C24 0.0174(8) 0.0155(8) 0.0177(8) -0.0011(7) 0.0055(7) -0.0017(7)
O1 0.0239(6) 0.0245(7) 0.0145(6) 0.0028(5) -0.0017(5) -0.0033(5)
C20 0.0327(10) 0.0243(10) 0.0156(8) 0.0001(7) -0.0027(7) 0.0025(8)
C21 0.0422(12) 0.0295(11) 0.0216(10) 0.0054(8) 0.0056(9) 0.0023(9)
O4 0.0565(14) 0.0101(11) 0.0227(8) -0.0009(9) 0.0054(9) -0.0151(10)
C22 0.0369(15) 0.0199(14) 0.0228(12) -0.0046(10) 0.0035(10) -0.0046(11)
C23 0.0294(13) 0.0212(17) 0.0233(13) -0.0020(12) -0.0018(10) -0.0016(13)
O4A 0.0565(14) 0.0101(11) 0.0227(8) -0.0009(9) 0.0054(9) -0.0151(10)
C22A 0.017(4) 0.014(4) 0.018(4) -0.002(3) -0.002(3) -0.003(3)
C23A 0.0294(13) 0.0212(17) 0.0233(13) -0.0020(12) -0.0018(10) -0.0016(13)
Se2 0.02517(10) 0.01938(10) 0.01909(9) -0.00356(7) -0.00638(7) 0.00292(7)
Fe2 0.01368(12) 0.01585(12) 0.01263(12) -0.00053(9) 0.00239(9) -0.00181(9)
O5 0.0218(6) 0.0149(6) 0.0193(6) 0.0021(5) 0.0014(5) 0.0023(5)
O6 0.0175(6) 0.0166(6) 0.0191(6) 0.0011(5) 0.0050(5) 0.0031(5)
O7 0.0185(6) 0.0246(7) 0.0144(6) -0.0013(5) 0.0021(5) -0.0033(5)
N5 0.0165(7) 0.0275(8) 0.0166(7) -0.0039(6) 0.0033(6) -0.0057(6)
N6 0.0213(8) 0.0230(8) 0.0159(7) 0.0023(6) 0.0018(6) -0.0081(6)
N7 0.0169(7) 0.0123(7) 0.0176(7) 0.0021(5) 0.0017(6) -0.0012(6)
N8 0.0195(7) 0.0195(7) 0.0179(7) -0.0007(6) 0.0024(6) -0.0026(6)
C25 0.0155(8) 0.0193(8) 0.0144(8) -0.0046(6) -0.0025(6) 0.0024(7)
C26 0.0204(8) 0.0190(9) 0.0153(8) -0.0041(7) -0.0032(7) 0.0036(7)
C27 0.0277(10) 0.0206(9) 0.0204(9) -0.0036(7) -0.0057(7) 0.0074(8)
C28 0.0247(10) 0.0280(10) 0.0250(10) -0.0097(8) -0.0058(8) 0.0118(8)
C29 0.0161(8) 0.0357(11) 0.0258(10) -0.0127(8) 0.0006(7) 0.0061(8)
C30 0.0155(8) 0.0254(9) 0.0183(8) -0.0078(7) -0.0005(7) 0.0019(7)
C31 0.0143(8) 0.0335(11) 0.0206(9) -0.0097(8) 0.0040(7) -0.0024(8)
C32 0.0215(9) 0.0357(11) 0.0289(10) 0.0001(9) 0.0115(8) -0.0095(8)
C33 0.0270(10) 0.0353(11) 0.0221(10) 0.0045(8) 0.0095(8) -0.0093(9)
C34 0.0279(10) 0.0213(9) 0.0195(9) 0.0070(7) -0.0031(7) -0.0078(8)
C35 0.0277(10) 0.0160(8) 0.0237(9) 0.0051(7) -0.0038(7) -0.0029(7)
C36 0.0178(8) 0.0171(8) 0.0215(9) 0.0022(7) -0.0012(7) 0.0000(7)
C37 0.0189(8) 0.0110(7) 0.0217(9) 0.0010(6) 0.0056(7) -0.0012(6)
C38 0.0245(9) 0.0111(8) 0.0164(8) 0.0001(6) 0.0036(7) -0.0017(7)
C39 0.0236(9) 0.0123(8) 0.0148(8) 0.0003(6) 0.0011(7) -0.0025(7)
C40 0.0257(9) 0.0159(8) 0.0184(9) 0.0003(7) -0.0014(7) -0.0026(7)
C41 0.0350(10) 0.0177(9) 0.0158(8) 0.0007(7) -0.0027(7) -0.0041(8)
C42 0.0428(12) 0.0159(8) 0.0141(8) -0.0012(7) 0.0045(8) -0.0033(8)
C43 0.0303(10) 0.0140(8) 0.0205(9) 0.0000(7) 0.0081(7) -0.0007(7)
C44 0.0321(10) 0.0138(8) 0.0243(9) 0.0037(7) 0.0006(8) -0.0005(7)
C45 0.0316(10) 0.0181(9) 0.0217(9) 0.0025(7) 0.0009(8) -0.0035(8)
C48 0.0156(8) 0.0156(8) 0.0187(8) 0.0028(7) 0.0032(6) 0.0009(7)
O8 0.0198(6) 0.0291(12) 0.0204(7) -0.0033(7) -0.0042(5) -0.0027(6)
C46 0.0228(10) 0.0278(13) 0.0219(10) -0.0040(9) -0.0055(8) 0.0036(9)
C47 0.0275(11) 0.0305(12) 0.0325(12) -0.0016(9) -0.0003(9) -0.0065(9)
O8A 0.0198(6) 0.0291(12) 0.0204(7) -0.0033(7) -0.0042(5) -0.0027(6)
C46A 0.0228(10) 0.0278(13) 0.0219(10) -0.0040(9) -0.0055(8) 0.0036(9)
C47A 0.0275(11) 0.0305(12) 0.0325(12) -0.0016(9) -0.0003(9) -0.0065(9)

loop_
_atom_type_symbol
_atom_type_description
_atom_type_scat_dispersion_real
_atom_type_scat_dispersion_imag
_atom_type_scat_source
C C 0.0033 0.0016 'International Tables Vol C Tables 4.2.6.8 and 6.1.1.4'
H H 0.0000 0.0000 'International Tables Vol C Tables 4.2.6.8 and 6.1.1.4'
Fe Fe 0.3463 0.8444 'International Tables Vol C Tables 4.2.6.8 and 6.1.1.4'
N N 0.0061 0.0033 'International Tables Vol C Tables 4.2.6.8 and 6.1.1.4'
O O 0.0106 0.0060 'International Tables Vol C Tables 4.2.6.8 and 6.1.1.4'
Se Se -0.0929 2.2259 'International Tables Vol C Tables 4.2.6.8 and 6.1.1.4'

loop_
_geom_angle_atom_site_label_1
_geom_angle_atom_site_label_2
_geom_angle_atom_site_label_3
_geom_angle
_geom_angle_site_symmetry_1
_geom_angle_site_symmetry_3
_geom_angle_publ_flag
O2 Fe1 O3 91.42(6) . . ?
O2 Fe1 N1 90.11(6) . . ?
O2 Fe1 N2 89.97(6) . . ?
O2 Fe1 N3 86.57(6) . . ?
O2 Fe1 N4 178.14(6) . . ?
O3 Fe1 N1 88.29(6) . . ?
O3 Fe1 N2 178.61(6) . . ?
O3 Fe1 N3 95.10(6) . . ?
O3 Fe1 N4 88.42(6) . . ?
N1 Fe1 N2 91.60(6) . . ?
N1 Fe1 N4 91.74(6) . . ?
N3 Fe1 N1 175.30(6) . . ?
N3 Fe1 N2 85.09(6) . . ?
N3 Fe1 N4 91.60(6) . . ?
N4 Fe1 N2 90.20(6) . . ?
C1 O2 Fe1 121.19(11) . . ?
C15 O3 Fe1 125.65(12) . . ?
C7 N1 Fe1 121.99(12) . . ?
C7 N1 C8 118.12(15) . . ?
C8 N1 Fe1 119.39(12) . . ?
Fe1 N2 H2 106.7 . . ?
C10 N2 Fe1 117.71(11) . . ?
C10 N2 H2 106.7 . . ?
C10 N2 C11 110.35(14) . . ?
C11 N2 Fe1 108.23(11) . . ?
C11 N2 H2 106.7 . . ?
C12 N3 Fe1 112.89(12) . . ?
C13 N3 Fe1 125.98(13) . . ?
C13 N3 C12 120.38(16) . . ?
C24 N4 Fe1 166.42(15) . . ?
O2 C1 C2 118.37(15) . . ?
O2 C1 C6 123.83(16) . . ?
C6 C1 C2 117.76(16) . . ?
C3 C2 C1 120.17(16) . . ?
O1 C2 C1 114.78(15) . . ?
O1 C2 C3 125.04(16) . . ?
C2 C3 H3 119.4 . . ?
C2 C3 C4 121.28(17) . . ?
C4 C3 H3 119.4 . . ?
C3 C4 H4 120.2 . . ?
C5 C4 C3 119.62(17) . . ?
C5 C4 H4 120.2 . . ?
C4 C5 H5 119.7 . . ?
C4 C5 C6 120.50(17) . . ?
C6 C5 H5 119.7 . . ?
C1 C6 C7 119.88(16) . . ?
C5 C6 C1 120.63(16) . . ?
C5 C6 C7 118.72(16) . . ?
N1 C7 C6 125.17(16) . . ?
N1 C7 H7 117.4 . . ?
C6 C7 H7 117.4 . . ?
N1 C8 H8A 110.0 . . ?
N1 C8 H8B 110.0 . . ?
N1 C8 C9 108.67(15) . . ?
H8A C8 H8B 108.3 . . ?
C9 C8 H8A 110.0 . . ?
C9 C8 H8B 110.0 . . ?
C8 C9 H9A 108.6 . . ?
C8 C9 H9B 108.6 . . ?
H9A C9 H9B 107.6 . . ?
C10 C9 C8 114.70(15) . . ?
C10 C9 H9A 108.6 . . ?
C10 C9 H9B 108.6 . . ?
N2 C10 C9 113.76(15) . . ?
N2 C10 H10A 108.8 . . ?
N2 C10 H10B 108.8 . . ?
C9 C10 H10A 108.8 . . ?
C9 C10 H10B 108.8 . . ?
H10A C10 H10B 107.7 . . ?
N2 C11 H11A 110.2 . . ?
N2 C11 H11B 110.2 . . ?
N2 C11 C12 107.77(14) . . ?
H11A C11 H11B 108.5 . . ?
C12 C11 H11A 110.2 . . ?
C12 C11 H11B 110.2 . . ?
N3 C12 C11 107.49(14) . . ?
N3 C12 H12A 110.2 . . ?
N3 C12 H12B 110.2 . . ?
C11 C12 H12A 110.2 . . ?
C11 C12 H12B 110.2 . . ?
H12A C12 H12B 108.5 . . ?
N3 C13 H13 117.8 . . ?
N3 C13 C14 124.44(17) . . ?
C14 C13 H13 117.8 . . ?
C15 C14 C13 122.59(16) . . ?
C15 C14 C19 119.31(18) . . ?
C19 C14 C13 117.92(18) . . ?
O3 C15 C14 125.60(17) . . ?
O3 C15 C16 115.88(16) . . ?
C14 C15 C16 118.52(17) . . ?
C17 C16 C15 120.57(19) . . ?
C17 C16 O4 127.4(2) . . ?
O4 C16 C15 111.87(17) . . ?
O4A C16 C15 127.9(4) . . ?
O4A C16 C17 109.5(4) . . ?
C16 C17 H17 119.8 . . ?
C16 C17 C18 120.4(2) . . ?
C18 C17 H17 119.8 . . ?
C17 C18 H18 119.8 . . ?
C19 C18 C17 120.38(19) . . ?
C19 C18 H18 119.8 . . ?
C14 C19 H19 119.6 . . ?
C18 C19 C14 120.7(2) . . ?
C18 C19 H19 119.6 . . ?
N4 C24 Se1 179.55(18) . . ?
C2 O1 C20 116.98(14) . . ?
O1 C20 H20A 110.3 . . ?
O1 C20 H20B 110.3 . . ?
O1 C20 C21 106.86(16) . . ?
H20A C20 H20B 108.6 . . ?
C21 C20 H20A 110.3 . . ?
C21 C20 H20B 110.3 . . ?
C20 C21 H21A 109.5 . . ?
C20 C21 H21B 109.5 . . ?
C20 C21 H21C 109.5 . . ?
H21A C21 H21B 109.5 . . ?
H21A C21 H21C 109.5 . . ?
H21B C21 H21C 109.5 . . ?
C16 O4 C22 120.45(19) . . ?
O4 C22 H22A 110.3 . . ?
O4 C22 H22B 110.3 . . ?
O4 C22 C23 107.3(2) . . ?
H22A C22 H22B 108.5 . . ?
C23 C22 H22A 110.3 . . ?
C23 C22 H22B 110.3 . . ?
C22 C23 H23A 109.5 . . ?
C22 C23 H23B 109.5 . . ?
C22 C23 H23C 109.5 . . ?
H23A C23 H23B 109.5 . . ?
H23A C23 H23C 109.5 . . ?
H23B C23 H23C 109.5 . . ?
C16 O4A C22A 98.9(5) . . ?
O4A C22A H22C 111.6 . . ?
O4A C22A H22D 111.6 . . ?
O4A C22A C23A 101.1(6) . . ?
H22C C22A H22D 109.4 . . ?
C23A C22A H22C 111.6 . . ?
C23A C22A H22D 111.6 . . ?
C22A C23A H23D 109.5 . . ?
C22A C23A H23E 109.5 . . ?
C22A C23A H23F 109.5 . . ?
H23D C23A H23E 109.5 . . ?
H23D C23A H23F 109.5 . . ?
H23E C23A H23F 109.5 . . ?
O6 Fe2 O7 95.42(6) . . ?
O6 Fe2 N5 88.82(6) . . ?
O6 Fe2 N6 164.99(6) . . ?
O6 Fe2 N7 108.24(5) . . ?
O6 Fe2 N8 88.01(6) . . ?
O7 Fe2 N5 89.67(6) . . ?
O7 Fe2 N6 93.21(6) . . ?
O7 Fe2 N7 86.03(6) . . ?
O7 Fe2 N8 176.44(6) . . ?
N5 Fe2 N6 78.96(6) . . ?
N5 Fe2 N8 91.36(6) . . ?
N7 Fe2 N5 162.71(6) . . ?
N7 Fe2 N6 84.56(6) . . ?
N7 Fe2 N8 92.00(6) . . ?
N8 Fe2 N6 83.65(6) . . ?
C26 O5 C44 116.69(14) . . ?
C25 O6 Fe2 132.23(11) . . ?
C39 O7 Fe2 125.45(11) . . ?
C31 N5 Fe2 126.04(13) . . ?
C31 N5 C32 119.78(16) . . ?
C32 N5 Fe2 114.16(13) . . ?
Fe2 N6 H6 106.4 . . ?
C33 N6 Fe2 107.81(12) . . ?
C33 N6 H6 106.4 . . ?
C33 N6 C34 109.63(15) . . ?
C34 N6 Fe2 119.42(11) . . ?
C34 N6 H6 106.4 . . ?
C36 N7 Fe2 120.21(11) . . ?
C37 N7 Fe2 122.02(12) . . ?
C37 N7 C36 117.66(15) . . ?
C48 N8 Fe2 167.51(15) . . ?
O6 C25 C26 119.01(16) . . ?
O6 C25 C30 123.75(17) . . ?
C30 C25 C26 117.23(16) . . ?
O5 C26 C25 114.48(15) . . ?
O5 C26 C27 124.26(17) . . ?
C27 C26 C25 121.26(17) . . ?
C26 C27 H27 119.8 . . ?
C26 C27 C28 120.39(19) . . ?
C28 C27 H27 119.8 . . ?
C27 C28 H28 120.2 . . ?
C29 C28 C27 119.64(18) . . ?
C29 C28 H28 120.2 . . ?
C28 C29 H29 119.2 . . ?
C28 C29 C30 121.60(18) . . ?
C30 C29 H29 119.2 . . ?
C25 C30 C31 123.09(17) . . ?
C29 C30 C25 119.85(18) . . ?
C29 C30 C31 117.05(17) . . ?
N5 C31 C30 125.85(17) . . ?
N5 C31 H31 117.1 . . ?
C30 C31 H31 117.1 . . ?
N5 C32 H32A 110.2 . . ?
N5 C32 H32B 110.2 . . ?
N5 C32 C33 107.60(15) . . ?
H32A C32 H32B 108.5 . . ?
C33 C32 H32A 110.2 . . ?
C33 C32 H32B 110.2 . . ?
N6 C33 C32 108.72(16) . . ?
N6 C33 H33A 109.9 . . ?
N6 C33 H33B 109.9 . . ?
C32 C33 H33A 109.9 . . ?
C32 C33 H33B 109.9 . . ?
H33A C33 H33B 108.3 . . ?
N6 C34 H34A 108.7 . . ?
N6 C34 H34B 108.7 . . ?
N6 C34 C35 114.37(15) . . ?
H34A C34 H34B 107.6 . . ?
C35 C34 H34A 108.7 . . ?
C35 C34 H34B 108.7 . . ?
C34 C35 H35A 108.6 . . ?
C34 C35 H35B 108.6 . . ?
C34 C35 C36 114.84(16) . . ?
H35A C35 H35B 107.5 . . ?
C36 C35 H35A 108.6 . . ?
C36 C35 H35B 108.6 . . ?
N7 C36 C35 109.35(15) . . ?
N7 C36 H36A 109.8 . . ?
N7 C36 H36B 109.8 . . ?
C35 C36 H36A 109.8 . . ?
C35 C36 H36B 109.8 . . ?
H36A C36 H36B 108.3 . . ?
N7 C37 H37 117.0 . . ?
N7 C37 C38 126.06(16) . . ?
C38 C37 H37 117.0 . . ?
C39 C38 C37 121.22(16) . . ?
C43 C38 C37 117.91(17) . . ?
C43 C38 C39 120.27(17) . . ?
O7 C39 C38 122.92(16) . . ?
O7 C39 C40 119.00(16) . . ?
C38 C39 C40 118.05(16) . . ?
C41 C40 C39 120.30(17) . . ?
C41 C40 O8 125.55(18) . . ?
C41 C40 O8A 120.5(10) . . ?
O8 C40 C39 114.06(16) . . ?
O8A C40 C39 117.6(11) . . ?
C40 C41 H41 119.7 . . ?
C40 C41 C42 120.68(18) . . ?
C42 C41 H41 119.7 . . ?
C41 C42 H42 119.7 . . ?
C43 C42 C41 120.56(17) . . ?
C43 C42 H42 119.7 . . ?
C38 C43 H43 120.0 . . ?
C42 C43 C38 120.08(18) . . ?
C42 C43 H43 120.0 . . ?
O5 C44 H44A 110.0 . . ?
O5 C44 H44B 110.0 . . ?
O5 C44 C45 108.26(15) . . ?
H44A C44 H44B 108.4 . . ?
C45 C44 H44A 110.0 . . ?
C45 C44 H44B 110.0 . . ?
C44 C45 H45A 109.5 . . ?
C44 C45 H45B 109.5 . . ?
C44 C45 H45C 109.5 . . ?
H45A C45 H45B 109.5 . . ?
H45A C45 H45C 109.5 . . ?
H45B C45 H45C 109.5 . . ?
N8 C48 Se2 178.83(16) . . ?
C40 O8 C46 119.30(17) . . ?
O8 C46 H46A 109.2 . . ?
O8 C46 H46B 109.2 . . ?
O8 C46 C47 112.26(18) . . ?
H46A C46 H46B 107.9 . . ?
C47 C46 H46A 109.2 . . ?
C47 C46 H46B 109.2 . . ?
C46 C47 H47A 109.5 . . ?
C46 C47 H47B 109.5 . . ?
C46 C47 H47C 109.5 . . ?
H47A C47 H47B 109.5 . . ?
H47A C47 H47C 109.5 . . ?
H47B C47 H47C 109.5 . . ?
C40 O8A C46A 110.4(19) . . ?
O8A C46A H46C 111.7 . . ?
O8A C46A H46D 111.7 . . ?
H46C C46A H46D 109.4 . . ?
C47A C46A O8A 100(2) . . ?
C47A C46A H46C 111.7 . . ?
C47A C46A H46D 111.7 . . ?
C46A C47A H47D 109.5 . . ?
C46A C47A H47E 109.5 . . ?
C46A C47A H47F 109.5 . . ?
H47D C47A H47E 109.5 . . ?
H47D C47A H47F 109.5 . . ?
H47E C47A H47F 109.5 . . ?

loop_
_geom_bond_atom_site_label_1
_geom_bond_atom_site_label_2
_geom_bond_distance
_geom_bond_site_symmetry_2
_geom_bond_publ_flag
Se1 C24 1.8061(18) . ?
Fe1 O2 1.8673(12) . ?
Fe1 O3 1.8677(13) . ?
Fe1 N1 1.9582(15) . ?
Fe1 N2 2.0059(15) . ?
Fe1 N3 1.9228(15) . ?
Fe1 N4 1.9859(16) . ?
O2 C1 1.327(2) . ?
O3 C15 1.311(2) . ?
N1 C7 1.290(2) . ?
N1 C8 1.471(2) . ?
N2 H2 1.0000 . ?
N2 C10 1.487(2) . ?
N2 C11 1.492(2) . ?
N3 C12 1.469(2) . ?
N3 C13 1.290(2) . ?
N4 C24 1.137(2) . ?
C1 C2 1.428(2) . ?
C1 C6 1.416(2) . ?
C2 C3 1.387(3) . ?
C2 O1 1.370(2) . ?
C3 H3 0.9500 . ?
C3 C4 1.403(3) . ?
C4 H4 0.9500 . ?
C4 C5 1.374(3) . ?
C5 H5 0.9500 . ?
C5 C6 1.414(2) . ?
C6 C7 1.439(2) . ?
C7 H7 0.9500 . ?
C8 H8A 0.9900 . ?
C8 H8B 0.9900 . ?
C8 C9 1.532(3) . ?
C9 H9A 0.9900 . ?
C9 H9B 0.9900 . ?
C9 C10 1.524(3) . ?
C10 H10A 0.9900 . ?
C10 H10B 0.9900 . ?
C11 H11A 0.9900 . ?
C11 H11B 0.9900 . ?
C11 C12 1.514(3) . ?
C12 H12A 0.9900 . ?
C12 H12B 0.9900 . ?
C13 H13 0.9500 . ?
C13 C14 1.438(3) . ?
C14 C15 1.418(3) . ?
C14 C19 1.419(3) . ?
C15 C16 1.430(3) . ?
C16 C17 1.380(3) . ?
C16 O4 1.388(2) . ?
C16 O4A 1.379(2) . ?
C17 H17 0.9500 . ?
C17 C18 1.401(4) . ?
C18 H18 0.9500 . ?
C18 C19 1.376(3) . ?
C19 H19 0.9500 . ?
O1 C20 1.432(2) . ?
C20 H20A 0.9900 . ?
C20 H20B 0.9900 . ?
C20 C21 1.513(3) . ?
C21 H21A 0.9800 . ?
C21 H21B 0.9800 . ?
C21 H21C 0.9800 . ?
O4 C22 1.443(2) . ?
C22 H22A 0.9900 . ?
C22 H22B 0.9900 . ?
C22 C23 1.497(4) . ?
C23 H23A 0.9800 . ?
C23 H23B 0.9800 . ?
C23 H23C 0.9800 . ?
O4A C22A 1.442(2) . ?
C22A H22C 0.9900 . ?
C22A H22D 0.9900 . ?
C22A C23A 1.536(14) . ?
C23A H23D 0.9800 . ?
C23A H23E 0.9800 . ?
C23A H23F 0.9800 . ?
Se2 C48 1.7948(18) . ?
Fe2 O6 1.9179(13) . ?
Fe2 O7 1.9482(13) . ?
Fe2 N5 2.0966(15) . ?
Fe2 N6 2.2109(15) . ?
Fe2 N7 2.0923(15) . ?
Fe2 N8 2.1555(15) . ?
O5 C26 1.371(2) . ?
O5 C44 1.438(2) . ?
O6 C25 1.315(2) . ?
O7 C39 1.313(2) . ?
N5 C31 1.282(3) . ?
N5 C32 1.471(2) . ?
N6 H6 1.0000 . ?
N6 C33 1.484(2) . ?
N6 C34 1.491(2) . ?
N7 C36 1.472(2) . ?
N7 C37 1.288(2) . ?
N8 C48 1.160(2) . ?
C25 C26 1.429(3) . ?
C25 C30 1.421(2) . ?
C26 C27 1.389(3) . ?
C27 H27 0.9500 . ?
C27 C28 1.406(3) . ?
C28 H28 0.9500 . ?
C28 C29 1.363(3) . ?
C29 H29 0.9500 . ?
C29 C30 1.420(3) . ?
C30 C31 1.449(3) . ?
C31 H31 0.9500 . ?
C32 H32A 0.9900 . ?
C32 H32B 0.9900 . ?
C32 C33 1.521(3) . ?
C33 H33A 0.9900 . ?
C33 H33B 0.9900 . ?
C34 H34A 0.9900 . ?
C34 H34B 0.9900 . ?
C34 C35 1.523(3) . ?
C35 H35A 0.9900 . ?
C35 H35B 0.9900 . ?
C35 C36 1.530(2) . ?
C36 H36A 0.9900 . ?
C36 H36B 0.9900 . ?
C37 H37 0.9500 . ?
C37 C38 1.444(3) . ?
C38 C39 1.419(3) . ?
C38 C43 1.417(2) . ?
C39 C40 1.432(2) . ?
C40 C41 1.383(3) . ?
C40 O8 1.3822(19) . ?
C40 O8A 1.383(3) . ?
C41 H41 0.9500 . ?
C41 C42 1.403(3) . ?
C42 H42 0.9500 . ?
C42 C43 1.373(3) . ?
C43 H43 0.9500 . ?
C44 H44A 0.9900 . ?
C44 H44B 0.9900 . ?
C44 C45 1.510(3) . ?
C45 H45A 0.9800 . ?
C45 H45B 0.9800 . ?
C45 H45C 0.9800 . ?
O8 C46 1.444(2) . ?
C46 H46A 0.9900 . ?
C46 H46B 0.9900 . ?
C46 C47 1.509(3) . ?
C47 H47A 0.9800 . ?
C47 H47B 0.9800 . ?
C47 H47C 0.9800 . ?
O8A C46A 1.443(3) . ?
C46A H46C 0.9900 . ?
C46A H46D 0.9900 . ?
C46A C47A 1.37(5) . ?
C47A H47D 0.9800 . ?
C47A H47E 0.9800 . ?
C47A H47F 0.9800 . ?

loop_
_geom_torsion_atom_site_label_1
_geom_torsion_atom_site_label_2
_geom_torsion_atom_site_label_3
_geom_torsion_atom_site_label_4
_geom_torsion
_geom_torsion_site_symmetry_1
_geom_torsion_site_symmetry_2
_geom_torsion_site_symmetry_3
_geom_torsion_site_symmetry_4
_geom_torsion_publ_flag
Fe1 O2 C1 C2 -150.32(12) . . . . ?
Fe1 O2 C1 C6 32.1(2) . . . . ?
Fe1 O3 C15 C14 10.5(3) . . . . ?
Fe1 O3 C15 C16 -168.74(12) . . . . ?
Fe1 N1 C7 C6 -9.5(2) . . . . ?
Fe1 N1 C8 C9 63.91(17) . . . . ?
Fe1 N2 C10 C9 -53.77(19) . . . . ?
Fe1 N2 C11 C12 38.15(16) . . . . ?
Fe1 N3 C12 C11 33.99(17) . . . . ?
Fe1 N3 C13 C14 2.5(3) . . . . ?
O2 Fe1 O3 C15 79.38(14) . . . . ?
O2 C1 C2 C3 -175.49(16) . . . . ?
O2 C1 C2 O1 5.5(2) . . . . ?
O2 C1 C6 C5 175.36(16) . . . . ?
O2 C1 C6 C7 5.5(3) . . . . ?
O3 Fe1 O2 C1 43.97(13) . . . . ?
O3 C15 C16 C17 179.54(18) . . . . ?
O3 C15 C16 O4 3.6(3) . . . . ?
O3 C15 C16 O4A -18.4(4) . . . . ?
N1 Fe1 O2 C1 -44.33(13) . . . . ?
N1 Fe1 O3 C15 169.45(14) . . . . ?
N1 C8 C9 C10 -66.2(2) . . . . ?
N2 Fe1 O2 C1 -135.92(13) . . . . ?
N2 C11 C12 N3 -46.61(19) . . . . ?
N3 Fe1 O2 C1 139.00(13) . . . . ?
N3 Fe1 O3 C15 -7.30(14) . . . . ?
N3 C13 C14 C15 -1.1(3) . . . . ?
N3 C13 C14 C19 174.09(18) . . . . ?
N4 Fe1 O3 C15 -98.77(14) . . . . ?
C1 C2 C3 C4 -1.2(3) . . . . ?
C1 C2 O1 C20 -178.92(15) . . . . ?
C1 C6 C7 N1 -17.2(3) . . . . ?
C2 C1 C6 C5 -2.2(2) . . . . ?
C2 C1 C6 C7 -172.00(15) . . . . ?
C2 C3 C4 C5 0.1(3) . . . . ?
C2 O1 C20 C21 -174.27(16) . . . . ?
C3 C2 O1 C20 2.1(3) . . . . ?
C3 C4 C5 C6 -0.1(3) . . . . ?
C4 C5 C6 C1 1.2(3) . . . . ?
C4 C5 C6 C7 171.08(16) . . . . ?
C5 C6 C7 N1 172.78(17) . . . . ?
C6 C1 C2 C3 2.2(2) . . . . ?
C6 C1 C2 O1 -176.81(15) . . . . ?
C7 N1 C8 C9 -108.21(18) . . . . ?
C8 N1 C7 C6 162.44(16) . . . . ?
C8 C9 C10 N2 63.2(2) . . . . ?
C10 N2 C11 C12 168.27(15) . . . . ?
C11 N2 C10 C9 -178.64(15) . . . . ?
C12 N3 C13 C14 -166.84(16) . . . . ?
C13 N3 C12 C11 -155.39(16) . . . . ?
C13 C14 C15 O3 -5.9(3) . . . . ?
C13 C14 C15 C16 173.36(17) . . . . ?
C13 C14 C19 C18 -173.42(18) . . . . ?
C14 C15 C16 C17 0.2(3) . . . . ?
C14 C15 C16 O4 -175.70(18) . . . . ?
C14 C15 C16 O4A 162.3(4) . . . . ?
C15 C14 C19 C18 1.9(3) . . . . ?
C15 C16 C17 C18 1.2(3) . . . . ?
C15 C16 O4 C22 166.9(2) . . . . ?
C15 C16 O4A C22A 94.9(6) . . . . ?
C16 C17 C18 C19 -1.1(3) . . . . ?
C16 O4 C22 C23 -170.3(2) . . . . ?
C16 O4A C22A C23A -157.5(7) . . . . ?
C17 C16 O4 C22 -8.7(4) . . . . ?
C17 C16 O4A C22A -101.4(6) . . . . ?
C17 C18 C19 C14 -0.5(3) . . . . ?
C19 C14 C15 O3 179.02(17) . . . . ?
C19 C14 C15 C16 -1.7(3) . . . . ?
O1 C2 C3 C4 177.71(17) . . . . ?
O4 C16 C17 C18 176.4(2) . . . . ?
O4A C16 C17 C18 -163.9(3) . . . . ?
Fe2 O6 C25 C26 -173.24(12) . . . . ?
Fe2 O6 C25 C30 6.5(3) . . . . ?
Fe2 O7 C39 C38 -29.7(2) . . . . ?
Fe2 O7 C39 C40 152.35(13) . . . . ?
Fe2 N5 C31 C30 2.2(3) . . . . ?
Fe2 N5 C32 C33 -36.78(19) . . . . ?
Fe2 N6 C33 C32 -43.00(18) . . . . ?
Fe2 N6 C34 C35 53.66(19) . . . . ?
Fe2 N7 C36 C35 -69.85(17) . . . . ?
Fe2 N7 C37 C38 10.6(2) . . . . ?
O5 C26 C27 C28 179.59(17) . . . . ?
O6 C25 C26 O5 1.5(2) . . . . ?
O6 C25 C26 C27 -178.78(16) . . . . ?
O6 C25 C30 C29 178.29(16) . . . . ?
O6 C25 C30 C31 -3.3(3) . . . . ?
O7 C39 C40 C41 -179.91(16) . . . . ?
O7 C39 C40 O8 -3.0(2) . . . . ?
O7 C39 C40 O8A 14.7(17) . . . . ?
N5 C32 C33 N6 52.6(2) . . . . ?
N6 C34 C35 C36 -62.6(2) . . . . ?
N7 C37 C38 C39 17.2(3) . . . . ?
N7 C37 C38 C43 -171.64(17) . . . . ?
C25 C26 C27 C28 -0.1(3) . . . . ?
C25 C30 C31 N5 -1.0(3) . . . . ?
C26 O5 C44 C45 -179.71(15) . . . . ?
C26 C25 C30 C29 -1.9(2) . . . . ?
C26 C25 C30 C31 176.43(16) . . . . ?
C26 C27 C28 C29 -0.7(3) . . . . ?
C27 C28 C29 C30 0.2(3) . . . . ?
C28 C29 C30 C25 1.2(3) . . . . ?
C28 C29 C30 C31 -177.30(18) . . . . ?
C29 C30 C31 N5 177.39(18) . . . . ?
C30 C25 C26 O5 -178.29(15) . . . . ?
C30 C25 C26 C27 1.4(3) . . . . ?
C31 N5 C32 C33 144.96(18) . . . . ?
C32 N5 C31 C30 -179.78(17) . . . . ?
C33 N6 C34 C35 178.69(16) . . . . ?
C34 N6 C33 C32 -174.48(16) . . . . ?
C34 C35 C36 N7 68.5(2) . . . . ?
C36 N7 C37 C38 -165.59(16) . . . . ?
C37 N7 C36 C35 106.40(18) . . . . ?
C37 C38 C39 O7 -8.4(3) . . . . ?
C37 C38 C39 C40 169.52(16) . . . . ?
C37 C38 C43 C42 -171.79(17) . . . . ?
C38 C39 C40 C41 2.1(3) . . . . ?
C38 C39 C40 O8 178.96(16) . . . . ?
C38 C39 C40 O8A -163.3(17) . . . . ?
C39 C38 C43 C42 -0.6(3) . . . . ?
C39 C40 C41 C42 -0.7(3) . . . . ?
C39 C40 O8 C46 172.23(17) . . . . ?
C39 C40 O8A C46A 165(2) . . . . ?
C40 C41 C42 C43 -1.3(3) . . . . ?
C40 O8 C46 C47 -75.9(3) . . . . ?
C40 O8A C46A C47A -179(3) . . . . ?
C41 C40 O8 C46 -11.1(3) . . . . ?
C41 C40 O8A C46A 0(3) . . . . ?
C41 C42 C43 C38 2.0(3) . . . . ?
C43 C38 C39 O7 -179.36(16) . . . . ?
C43 C38 C39 C40 -1.4(2) . . . . ?
C44 O5 C26 C25 -177.85(15) . . . . ?
C44 O5 C26 C27 2.4(2) . . . . ?
O8 C40 C41 C42 -177.26(18) . . . . ?
O8A C40 C41 C42 164.2(17) . . . . ?
